data_4032809
loop_
_publ_author_name
'Liu, Yi'
'Nie, Gang'
'Zhou, Zhongzhen'
'Jia, Lihui'
'Chen, Yunfeng'

_publ_section_title
;
 Copper-Catalyzed Oxidative Cross-Dehydrogenative Coupling/Oxidative
 Cycloaddition: Synthesis of 4-Acyl-1,2,3-Triazoles.
;
_journal_issue 17
_journal_name_full 'The Journal of organic chemistry'
_journal_page_first 9198
_journal_page_last 9203
_journal_paper_doi 10.1021/acs.joc.7b01429
_journal_volume 82
_journal_year 2017
_chemical_formula_moiety 'C16 H13 N3 O'
_chemical_formula_sum 'C16 H13 N3 O'
_chemical_formula_weight 263.29
_space_group_crystal_system triclinic
_space_group_IT_number 2
_space_group_name_Hall '-P 1'
_space_group_name_H-M_alt 'P -1'
_symmetry_space_group_name_Hall '-P 1'
_symmetry_space_group_name_H-M 'P -1'
_atom_sites_solution_hydrogens difmap
_atom_sites_solution_primary direct
_audit_creation_date 2017-01-09
_audit_creation_method
;
Olex2 1.2-beta
(compiled 2017.01.04 svn.r3372 for OlexSys, GUI svn.r5289)
;
_cell_angle_alpha 86.741(5)
_cell_angle_beta 63.415(6)
_cell_angle_gamma 86.611(5)
_cell_formula_units_Z 4
_cell_length_a 10.9510(7)
_cell_length_b 11.4414(7)
_cell_length_c 11.9203(7)
_cell_measurement_reflns_used 3243
_cell_measurement_temperature 293(2)
_cell_measurement_theta_max 27.0510
_cell_measurement_theta_min 2.6620
_cell_volume 1332.53(16)
_computing_molecular_graphics 'Olex2 (Dolomanov et al., 2009)'
_computing_publication_material 'Olex2 (Dolomanov et al., 2009)'
_computing_structure_refinement 'ShelXL (Sheldrick, 2015)'
_computing_structure_solution 'ShelXS (Sheldrick, 2008)'
_diffrn_ambient_temperature 293(2)
_diffrn_measured_fraction_theta_full 0.999
_diffrn_measured_fraction_theta_max 0.999
_diffrn_measurement_device_type 'multiwire proportional'
_diffrn_measurement_method 'phi and omega scans'
_diffrn_radiation_monochromator graphite
_diffrn_radiation_type MoK\a
_diffrn_radiation_wavelength 0.71073
_diffrn_reflns_av_R_equivalents 0.0249
_diffrn_reflns_av_unetI/netI 0.0385
_diffrn_reflns_Laue_measured_fraction_full 0.999
_diffrn_reflns_Laue_measured_fraction_max 0.999
_diffrn_reflns_limit_h_max 13
_diffrn_reflns_limit_h_min -13
_diffrn_reflns_limit_k_max 13
_diffrn_reflns_limit_k_min -14
_diffrn_reflns_limit_l_max 14
_diffrn_reflns_limit_l_min -14
_diffrn_reflns_number 13123
_diffrn_reflns_point_group_measured_fraction_full 0.999
_diffrn_reflns_point_group_measured_fraction_max 0.999
_diffrn_reflns_theta_full 25.242
_diffrn_reflns_theta_max 25.993
_diffrn_reflns_theta_min 2.570
_exptl_absorpt_coefficient_mu 0.085
_exptl_absorpt_correction_type none
_exptl_crystal_colour WHITE
_exptl_crystal_density_diffrn 1.312
_exptl_crystal_description BLOCK
_exptl_crystal_F_000 552
_refine_diff_density_max 0.177
_refine_diff_density_min -0.182
_refine_diff_density_rms 0.034
_refine_ls_extinction_method none
_refine_ls_goodness_of_fit_ref 1.053
_refine_ls_hydrogen_treatment refall
_refine_ls_matrix_type full
_refine_ls_number_parameters 465
_refine_ls_number_reflns 5218
_refine_ls_number_restraints 1
_refine_ls_restrained_S_all 1.053
_refine_ls_R_factor_all 0.0763
_refine_ls_R_factor_gt 0.0477
_refine_ls_shift/su_max 0.001
_refine_ls_shift/su_mean 0.000
_refine_ls_structure_factor_coef Fsqd
_refine_ls_weighting_details 'w=1/[\s^2^(Fo^2^)+(0.0493P)^2^+0.2247P] where P=(Fo^2^+2Fc^2^)/3'
_refine_ls_weighting_scheme calc
_refine_ls_wR_factor_gt 0.1104
_refine_ls_wR_factor_ref 0.1308
_reflns_Friedel_coverage 0.000
_reflns_number_gt 3577
_reflns_number_total 5218
_reflns_threshold_expression 'I > 2\s(I)'
_cod_data_source_file jo7b01429_si_002.cif
_cod_data_source_block 2
_cod_depositor_comments
;

2020-04-04
Z value and formula fixed to values more according to usual
chemical conventions.                 miguel
;
_cod_original_formula_sum 'C32 H26 N6 O2'
_cod_original_formula_weight 526.59
_cod_original_formula_moiety '2(C16 H13 N3 O)'
_cod_original_formula_units_Z 2
_cod_original_cell_volume 1332.53(15)
_cod_database_code 4032809
_shelx_shelxl_version_number 2014/7
_shelx_space_group_comment
;
The symmetry employed for this shelxl refinement is uniquely defined
by the following loop, which should always be used as a source of
symmetry information in preference to the above space-group names.
They are only intended as comments.
;
_olex2_refinement_description
;
1. Rigid bond restraints
 C13, C14
 with sigma for 1-2 distances of 0.001 and sigma for 1-3 distances of 0.002
;
_olex2_submission_special_instructions 'No special instructions were received'

loop_
_space_group_symop_operation_xyz
'x, y, z'
'-x, -y, -z'

loop_
_atom_site_label
_atom_site_type_symbol
_atom_site_fract_x
_atom_site_fract_y
_atom_site_fract_z
_atom_site_U_iso_or_equiv
_atom_site_adp_type
_atom_site_occupancy
_atom_site_site_symmetry_order
_atom_site_calc_flag
_atom_site_refinement_flags_adp
O1 O 0.52679(14) 0.98870(12) 0.27157(12) 0.0594(4) Uani 1 1 d .
N3 N 0.88323(17) 1.14509(14) 0.02741(15) 0.0520(4) Uani 1 1 d .
N1 N 0.81743(17) 0.99825(15) -0.03243(15) 0.0578(4) Uani 1 1 d .
N2 N 0.91594(18) 1.07308(16) -0.06908(16) 0.0633(5) Uani 1 1 d .
C7 C 0.59309(18) 0.96302(15) 0.16102(16) 0.0433(4) Uani 1 1 d .
C16 C 0.9482(2) 1.38962(19) -0.1418(2) 0.0562(5) Uani 1 1 d .
H16 H 1.014(2) 1.3395(17) -0.2093(19) 0.062(6) Uiso 1 1 d .
C3 C 0.4237(2) 0.7194(2) 0.0158(2) 0.0671(6) Uani 1 1 d .
H3 H 0.384(2) 0.664(2) -0.019(2) 0.092(8) Uiso 1 1 d .
C5 C 0.4311(2) 0.8117(2) 0.1874(2) 0.0677(6) Uani 1 1 d .
H5 H 0.397(2) 0.821(2) 0.277(2) 0.082(7) Uiso 1 1 d .
C1 C 0.5892(2) 0.86339(19) -0.0219(2) 0.0537(5) Uani 1 1 d .
H1 H 0.664(2) 0.9104(19) -0.080(2) 0.074(7) Uiso 1 1 d .
C10 C 0.9718(3) 1.2435(2) 0.0117(3) 0.0646(6) Uani 1 1 d .
H10A H 0.971(3) 1.251(2) 0.097(2) 0.096(8) Uiso 1 1 d .
H10B H 1.061(3) 1.224(2) -0.050(2) 0.087(9) Uiso 1 1 d .
C11 C 0.91472(19) 1.35729(16) -0.01849(18) 0.0485(5) Uani 1 1 d .
C8 C 0.72247(18) 1.02297(15) 0.08646(16) 0.0432(4) Uani 1 1 d .
C12 C 0.8287(2) 1.4322(2) 0.0747(2) 0.0666(6) Uani 1 1 d .
H12 H 0.808(2) 1.409(2) 0.156(2) 0.090(8) Uiso 1 1 d .
C15 C 0.8960(3) 1.4922(2) -0.1728(3) 0.0686(6) Uani 1 1 d .
H15 H 0.925(3) 1.517(2) -0.265(3) 0.101(9) Uiso 1 1 d .
C4 C 0.3737(3) 0.7334(2) 0.1424(3) 0.0824(8) Uani 1 1 d .
H4 H 0.295(3) 0.696(3) 0.198(3) 0.112(10) Uiso 1 1 d .
C9 C 0.7655(2) 1.11675(17) 0.12459(19) 0.0485(5) Uani 1 1 d .
H9 H 0.726(2) 1.1603(19) 0.203(2) 0.074(7) Uiso 1 1 d .
C6 C 0.53980(18) 0.87671(15) 0.10638(17) 0.0430(4) Uani 1 1 d .
C2 C 0.5308(2) 0.7847(2) -0.0661(2) 0.0636(6) Uani 1 1 d .
H2 H 0.568(2) 0.7780(19) -0.156(2) 0.078(7) Uiso 1 1 d .
C13 C 0.7777(2) 1.5367(2) 0.0419(3) 0.0769(7) Uani 1 1 d U
H13 H 0.719(3) 1.592(2) 0.105(2) 0.094(8) Uiso 1 1 d .
C14 C 0.8115(3) 1.5645(2) -0.0812(3) 0.0780(7) Uani 1 1 d U
H14 H 0.772(3) 1.641(3) -0.103(3) 0.127(11) Uiso 1 1 d .
O2 O 0.32425(14) 0.72153(13) 0.62553(13) 0.0661(4) Uani 1 1 d .
N6 N 0.69937(16) 0.86014(13) 0.40978(15) 0.0493(4) Uani 1 1 d .
N5 N 0.73849(16) 0.78797(15) 0.31214(16) 0.0558(4) Uani 1 1 d .
N4 N 0.63869(15) 0.71701(14) 0.33962(14) 0.0509(4) Uani 1 1 d .
C29 C 0.9057(2) 0.8661(2) 0.6647(2) 0.0634(6) Uani 1 1 d .
H29 H 0.879(2) 0.883(2) 0.752(2) 0.089(8) Uiso 1 1 d .
C31 C 1.0655(2) 0.7798(2) 0.4762(2) 0.0629(6) Uani 1 1 d .
H31 H 1.148(2) 0.732(2) 0.430(2) 0.076(7) Uiso 1 1 d .
C23 C 0.40494(19) 0.68415(16) 0.52242(17) 0.0448(4) Uani 1 1 d .
C18 C 0.3983(3) 0.4543(3) 0.3087(3) 0.0961(10) Uani 1 1 d .
H18 H 0.449(3) 0.436(3) 0.226(3) 0.134(11) Uiso 1 1 d .
C20 C 0.1998(3) 0.44288(19) 0.5011(2) 0.0641(6) Uani 1 1 d .
H20 H 0.110(3) 0.410(2) 0.556(2) 0.087(8) Uiso 1 1 d .
C24 C 0.53590(17) 0.74337(16) 0.45463(16) 0.0423(4) Uani 1 1 d .
C30 C 1.0212(2) 0.7990(2) 0.6016(2) 0.0627(6) Uani 1 1 d .
H30 H 1.073(2) 0.764(2) 0.645(2) 0.084(7) Uiso 1 1 d .
C17 C 0.4435(3) 0.5440(2) 0.3525(2) 0.0794(8) Uani 1 1 d .
H17 H 0.522(3) 0.578(2) 0.297(2) 0.093(9) Uiso 1 1 d .
C26 C 0.7951(2) 0.94610(19) 0.4093(3) 0.0606(6) Uani 1 1 d .
H26A H 0.859(2) 0.9618(19) 0.317(2) 0.073(7) Uiso 1 1 d .
H26B H 0.740(2) 1.017(2) 0.454(2) 0.076(7) Uiso 1 1 d .
C25 C 0.5751(2) 0.83496(17) 0.49916(19) 0.0475(5) Uani 1 1 d .
H25 H 0.532(2) 0.8817(17) 0.5715(19) 0.060(6) Uiso 1 1 d .
C22 C 0.36633(18) 0.58466(15) 0.47048(16) 0.0425(4) Uani 1 1 d .
C27 C 0.87541(19) 0.89576(16) 0.47742(18) 0.0481(5) Uani 1 1 d .
C21 C 0.2445(2) 0.53204(19) 0.5449(2) 0.0576(5) Uani 1 1 d .
H21 H 0.191(2) 0.558(2) 0.626(2) 0.085(8) Uiso 1 1 d .
C32 C 0.9935(2) 0.82915(18) 0.4139(2) 0.0564(5) Uani 1 1 d .
H32 H 1.026(2) 0.8216(18) 0.323(2) 0.071(6) Uiso 1 1 d .
C19 C 0.2764(3) 0.40527(19) 0.3825(2) 0.0664(6) Uani 1 1 d .
H19 H 0.245(2) 0.3432(19) 0.3503(19) 0.071(6) Uiso 1 1 d .
C28 C 0.8318(2) 0.91453(19) 0.6039(2) 0.0581(5) Uani 1 1 d .
H28 H 0.752(2) 0.9601(19) 0.647(2) 0.071(7) Uiso 1 1 d .

loop_
_atom_site_aniso_label
_atom_site_aniso_U_11
_atom_site_aniso_U_22
_atom_site_aniso_U_33
_atom_site_aniso_U_23
_atom_site_aniso_U_13
_atom_site_aniso_U_12
O1 0.0658(9) 0.0572(9) 0.0456(8) -0.0116(6) -0.0144(7) -0.0094(7)
N3 0.0548(10) 0.0474(9) 0.0602(10) 0.0008(8) -0.0308(9) -0.0097(8)
N1 0.0557(10) 0.0615(11) 0.0510(10) -0.0094(8) -0.0172(9) -0.0119(9)
N2 0.0589(11) 0.0702(12) 0.0562(10) -0.0055(9) -0.0193(9) -0.0171(10)
C7 0.0476(11) 0.0372(10) 0.0444(10) -0.0047(8) -0.0198(9) 0.0011(8)
C16 0.0530(12) 0.0605(13) 0.0537(12) -0.0081(10) -0.0216(11) -0.0038(11)
C3 0.0622(14) 0.0645(14) 0.0877(17) -0.0176(13) -0.0428(14) -0.0081(12)
C5 0.0707(15) 0.0719(15) 0.0576(14) -0.0022(11) -0.0230(12) -0.0268(12)
C1 0.0505(12) 0.0550(12) 0.0543(12) -0.0109(10) -0.0210(11) -0.0033(10)
C10 0.0643(15) 0.0592(14) 0.0852(17) 0.0122(12) -0.0460(15) -0.0220(12)
C11 0.0442(11) 0.0499(11) 0.0548(11) -0.0032(9) -0.0232(9) -0.0152(9)
C8 0.0472(11) 0.0388(10) 0.0437(10) -0.0028(8) -0.0201(9) -0.0032(8)
C12 0.0641(15) 0.0749(17) 0.0517(13) -0.0071(12) -0.0141(12) -0.0285(13)
C15 0.0652(15) 0.0691(15) 0.0732(16) 0.0066(13) -0.0333(14) -0.0048(12)
C4 0.0759(17) 0.0889(19) 0.0822(18) -0.0025(15) -0.0307(15) -0.0388(15)
C9 0.0541(12) 0.0428(11) 0.0506(11) -0.0033(9) -0.0245(10) -0.0045(9)
C6 0.0429(10) 0.0373(9) 0.0503(10) -0.0043(8) -0.0220(9) 0.0005(8)
C2 0.0652(14) 0.0672(15) 0.0661(14) -0.0217(12) -0.0342(13) 0.0010(12)
C13 0.0537(14) 0.0614(15) 0.0907(14) -0.0271(13) -0.0068(14) -0.0068(12)
C14 0.0535(14) 0.0647(16) 0.1078(16) -0.0004(15) -0.0292(15) -0.0031(12)
O2 0.0536(9) 0.0792(10) 0.0555(9) -0.0262(8) -0.0112(7) -0.0147(8)
N6 0.0459(9) 0.0476(9) 0.0604(10) -0.0034(8) -0.0285(9) -0.0058(7)
N5 0.0433(9) 0.0597(11) 0.0605(10) -0.0086(8) -0.0185(8) -0.0062(8)
N4 0.0418(9) 0.0567(10) 0.0513(9) -0.0104(8) -0.0168(8) -0.0062(8)
C29 0.0633(14) 0.0741(15) 0.0541(13) -0.0061(11) -0.0251(12) -0.0160(12)
C31 0.0489(12) 0.0666(14) 0.0710(15) -0.0063(12) -0.0249(12) 0.0013(11)
C23 0.0446(10) 0.0478(10) 0.0446(10) -0.0090(8) -0.0216(9) -0.0006(9)
C18 0.106(2) 0.100(2) 0.0618(16) -0.0324(15) -0.0104(16) -0.0451(18)
C20 0.0630(14) 0.0562(13) 0.0741(15) -0.0011(11) -0.0296(13) -0.0201(12)
C24 0.0380(10) 0.0464(10) 0.0454(10) -0.0074(8) -0.0205(9) -0.0005(8)
C30 0.0565(14) 0.0702(15) 0.0678(14) 0.0036(12) -0.0328(12) -0.0122(12)
C17 0.0771(17) 0.0830(18) 0.0588(14) -0.0230(13) -0.0068(13) -0.0361(15)
C26 0.0576(14) 0.0475(12) 0.0869(17) 0.0055(12) -0.0406(14) -0.0162(11)
C25 0.0462(11) 0.0476(11) 0.0532(11) -0.0087(9) -0.0255(10) -0.0024(9)
C22 0.0440(10) 0.0422(10) 0.0452(10) -0.0039(8) -0.0228(9) -0.0026(8)
C27 0.0447(11) 0.0402(10) 0.0627(12) -0.0011(9) -0.0256(10) -0.0141(9)
C21 0.0524(13) 0.0600(13) 0.0563(13) -0.0086(11) -0.0186(11) -0.0119(11)
C32 0.0548(13) 0.0583(13) 0.0563(13) -0.0085(10) -0.0237(11) -0.0058(10)
C19 0.0861(17) 0.0507(13) 0.0750(15) -0.0070(11) -0.0445(14) -0.0187(12)
C28 0.0452(12) 0.0548(13) 0.0676(14) -0.0136(11) -0.0173(11) -0.0058(10)

loop_
_atom_type_symbol
_atom_type_description
_atom_type_scat_dispersion_real
_atom_type_scat_dispersion_imag
_atom_type_scat_source
C C 0.0033 0.0016 'International Tables Vol C Tables 4.2.6.8 and 6.1.1.4'
H H 0.0000 0.0000 'International Tables Vol C Tables 4.2.6.8 and 6.1.1.4'
N N 0.0061 0.0033 'International Tables Vol C Tables 4.2.6.8 and 6.1.1.4'
O O 0.0106 0.0060 'International Tables Vol C Tables 4.2.6.8 and 6.1.1.4'

loop_
_geom_angle_atom_site_label_1
_geom_angle_atom_site_label_2
_geom_angle_atom_site_label_3
_geom_angle
N2 N3 C10 119.39(19)
C9 N3 N2 111.26(16)
C9 N3 C10 129.26(19)
N2 N1 C8 108.98(15)
N1 N2 N3 106.68(16)
O1 C7 C8 117.60(16)
O1 C7 C6 119.76(16)
C8 C7 C6 122.62(15)
C15 C16 C11 121.4(2)
C4 C3 C2 119.4(2)
C6 C5 C4 120.8(2)
C2 C1 C6 120.1(2)
N3 C10 C11 111.57(16)
C16 C11 C10 119.8(2)
C16 C11 C12 118.3(2)
C12 C11 C10 121.9(2)
N1 C8 C7 126.65(15)
N1 C8 C9 108.05(16)
C9 C8 C7 125.27(17)
C11 C12 C13 119.7(2)
C14 C15 C16 119.9(2)
C3 C4 C5 120.4(2)
N3 C9 C8 105.03(17)
C5 C6 C7 117.99(17)
C5 C6 C1 118.60(18)
C1 C6 C7 123.31(17)
C3 C2 C1 120.6(2)
C14 C13 C12 120.1(2)
C15 C14 C13 120.6(3)
N5 N6 C26 119.74(18)
C25 N6 N5 110.82(15)
C25 N6 C26 129.32(18)
N4 N5 N6 107.15(15)
N5 N4 C24 108.79(14)
C30 C29 C28 120.5(2)
C30 C31 C32 120.2(2)
O2 C23 C24 117.26(16)
O2 C23 C22 119.57(17)
C24 C23 C22 123.15(16)
C19 C18 C17 120.4(2)
C19 C20 C21 120.0(2)
N4 C24 C23 126.91(15)
N4 C24 C25 108.19(16)
C25 C24 C23 124.89(17)
C29 C30 C31 119.9(2)
C22 C17 C18 120.6(2)
N6 C26 C27 110.70(16)
N6 C25 C24 105.04(17)
C17 C22 C23 123.81(18)
C17 C22 C21 118.08(18)
C21 C22 C23 118.10(17)
C32 C27 C26 119.9(2)
C32 C27 C28 118.89(19)
C28 C27 C26 121.2(2)
C20 C21 C22 121.2(2)
C27 C32 C31 120.4(2)
C18 C19 C20 119.7(2)
C29 C28 C27 120.2(2)

loop_
_geom_bond_atom_site_label_1
_geom_bond_atom_site_label_2
_geom_bond_distance
O1 C7 1.230(2)
N3 N2 1.354(2)
N3 C10 1.479(2)
N3 C9 1.334(2)
N1 N2 1.316(2)
N1 C8 1.364(2)
C7 C8 1.479(2)
C7 C6 1.490(2)
C16 C11 1.380(3)
C16 C15 1.379(3)
C3 C4 1.371(3)
C3 C2 1.373(3)
C5 C4 1.381(3)
C5 C6 1.378(3)
C1 C6 1.389(3)
C1 C2 1.386(3)
C10 C11 1.506(3)
C11 C12 1.390(3)
C8 C9 1.374(2)
C12 C13 1.399(4)
C15 C14 1.357(3)
C13 C14 1.365(4)
O2 C23 1.232(2)
N6 N5 1.357(2)
N6 C26 1.477(2)
N6 C25 1.335(2)
N5 N4 1.310(2)
N4 C24 1.365(2)
C29 C30 1.362(3)
C29 C28 1.383(3)
C31 C30 1.376(3)
C31 C32 1.384(3)
C23 C24 1.478(2)
C23 C22 1.493(2)
C18 C17 1.387(3)
C18 C19 1.360(3)
C20 C21 1.379(3)
C20 C19 1.361(3)
C24 C25 1.373(2)
C17 C22 1.368(3)
C26 C27 1.514(3)
C22 C21 1.380(3)
C27 C32 1.378(3)
C27 C28 1.388(3)
